data_2107116
loop_
_publ_author_name
'Olthof, R.'

_publ_section_title
;
 The Crystal Structure of Compounds with (P-N)n rings. VI.
 Fluoropentachlorocyclotriphosphazene
;
_journal_name_full 'Acta Crystallographica B (24,1968-38,1982)'
_journal_page_first 2040
_journal_page_last 2045
_journal_volume 25
_journal_year 1969
_chemical_formula_sum 'Cl5 F N3 P3'
_chemical_name_systematic 'N3 P3 Cl5 F'
_space_group_IT_number 62
_symmetry_space_group_name_Hall '-P 2ac 2n'
_symmetry_space_group_name_H-M 'P n m a'
_cell_angle_alpha 90
_cell_angle_beta 90
_cell_angle_gamma 90
_cell_formula_units_Z 4
_cell_length_a 14.289
_cell_length_b 12.777
_cell_length_c 6.038
_cell_volume 1102.361
_citation_journal_id_ASTM ACBCAR
_cod_data_source_file Olthof_ACBCAR_1969_1152.cif
_cod_data_source_block Cl5F1N3P3
_cod_original_formula_sum 'Cl5 F1 N3 P3'
_cod_database_code 2107116

loop_
_symmetry_equiv_pos_as_xyz
x,y,z
-x+1/2,-y,z+1/2
x+1/2,-y+1/2,-z+1/2
-x,y+1/2,-z
-x,-y,-z
x-1/2,y,-z-1/2
-x-1/2,y-1/2,z-1/2
x,-y-1/2,z

loop_
_atom_site_label
_atom_site_type_symbol
_atom_site_fract_x
_atom_site_fract_y
_atom_site_fract_z
_atom_site_occupancy
_atom_site_U_iso_or_equiv
F1 F-1 0.3228 0.25 0.5523 0.026 0.0
F3 F-1 0.5903 0.4348 0.8463 0.279 0.0
F4 F-1 0.6818 0.442 0.4068 0.154 0.0
Cl4 Cl-1 0.6818 0.442 0.4068 0.846 0.0
P2 P+1 0.5966 0.3567 0.5792 1 0.0
N1 N+1 0.6448 0.25 0.6303 1 0.0
F2 F-1 0.4106 0.25 0.1005 0.108 0.0
N2 N+1 0.4982 0.3551 0.465 1 0.0
P1 P+1 0.447 0.25 0.4116 1 0.0
Cl2 Cl-1 0.4106 0.25 0.1005 0.892 0.0
Cl1 Cl-1 0.3228 0.25 0.5523 0.974 0.0
Cl3 Cl-1 0.5903 0.4348 0.8463 0.721 0.0
